data_4087902
loop_
_publ_author_name
'Yang, Jia'
'Chen, Tieqiao'
'Zhou, Yongbo'
'Yin, Shuang-Feng'
'Han, Li-Biao'

_publ_section_title
;
 Mechanistic Studies on the Palladium-Catalyzed Cross Dehydrogenative
 Coupling of P(O)--H Compounds with Terminal Alkynes: Stereochemistry and
 Reactive Intermediates
;
_journal_issue 20
_journal_name_full Organometallics
_journal_page_first 5095
_journal_paper_doi 10.1021/acs.organomet.5b00687
_journal_volume 34
_journal_year 2015
_chemical_absolute_configuration rmad
_chemical_formula_sum 'C37 H61 O2 P3 Pd'
_chemical_formula_weight 737.17
_space_group_IT_number 19
_space_group_name_Hall 'P 2ac 2ab'
_space_group_name_H-M_alt 'P 21 21 21'
_symmetry_cell_setting orthorhombic
_symmetry_space_group_name_H-M 'P 21 21 21'
_atom_sites_solution_hydrogens geom
_atom_sites_solution_primary direct
_atom_sites_solution_secondary difmap
_audit_creation_method SHELXL-97
_cell_angle_alpha 90.00
_cell_angle_beta 90.00
_cell_angle_gamma 90.00
_cell_formula_units_Z 4
_cell_length_a 9.2485(5)
_cell_length_b 10.5460(5)
_cell_length_c 41.022(2)
_cell_measurement_reflns_used 4369
_cell_measurement_temperature 296(2)
_cell_measurement_theta_max 23.88
_cell_measurement_theta_min 2.77
_cell_volume 4001.1(3)
_computing_cell_refinement 'Bruker SAINT'
_computing_data_collection 'Bruker APEX2'
_computing_data_reduction 'Bruker SAINT'
_computing_molecular_graphics 'Bruker SHELXTL'
_computing_publication_material 'Bruker SHELXTL'
_computing_structure_refinement 'SHELXL-97 (Sheldrick, 2008)'
_computing_structure_solution 'SHELXS-97 (Sheldrick, 2008)'
_diffrn_ambient_temperature 293(2)
_diffrn_measured_fraction_theta_full 0.985
_diffrn_measured_fraction_theta_max 0.985
_diffrn_measurement_device_type 'Bruker APEX-II CCD'
_diffrn_measurement_method '\f and \w scans'
_diffrn_radiation_monochromator graphite
_diffrn_radiation_source 'fine-focus sealed tube'
_diffrn_radiation_type MoK\a
_diffrn_radiation_wavelength 0.71073
_diffrn_reflns_av_R_equivalents 0.0434
_diffrn_reflns_av_sigmaI/netI 0.0725
_diffrn_reflns_limit_h_max 4
_diffrn_reflns_limit_h_min -12
_diffrn_reflns_limit_k_max 12
_diffrn_reflns_limit_k_min -13
_diffrn_reflns_limit_l_max 53
_diffrn_reflns_limit_l_min -29
_diffrn_reflns_number 19743
_diffrn_reflns_theta_full 27.60
_diffrn_reflns_theta_max 27.60
_diffrn_reflns_theta_min 1.99
_exptl_absorpt_coefficient_mu 0.612
_exptl_absorpt_correction_T_max 0.7456
_exptl_absorpt_correction_T_min 0.6702
_exptl_absorpt_correction_type multi-scan
_exptl_absorpt_process_details SADABS
_exptl_crystal_colour white
_exptl_crystal_density_diffrn 1.224
_exptl_crystal_density_method 'not measured'
_exptl_crystal_description bar
_exptl_crystal_F_000 1560
_exptl_crystal_size_max 0.8
_exptl_crystal_size_mid 0.2
_exptl_crystal_size_min 0.1
_refine_diff_density_max 0.649
_refine_diff_density_min -0.425
_refine_diff_density_rms 0.063
_refine_ls_abs_structure_details 'Flack H D (1983), Acta Cryst. A39, 876-881'
_refine_ls_abs_structure_Flack 0.03(2)
_refine_ls_extinction_method none
_refine_ls_goodness_of_fit_ref 0.981
_refine_ls_hydrogen_treatment constr
_refine_ls_matrix_type full
_refine_ls_number_parameters 389
_refine_ls_number_reflns 8935
_refine_ls_number_restraints 0
_refine_ls_restrained_S_all 0.981
_refine_ls_R_factor_all 0.0699
_refine_ls_R_factor_gt 0.0436
_refine_ls_shift/su_max 0.005
_refine_ls_shift/su_mean 0.000
_refine_ls_structure_factor_coef Fsqd
_refine_ls_weighting_details 'calc w=1/[\s^2^(Fo^2^)+(0.0249P)^2^+0.0000P] where P=(Fo^2^+2Fc^2^)/3'
_refine_ls_weighting_scheme calc
_refine_ls_wR_factor_gt 0.0636
_refine_ls_wR_factor_ref 0.0689
_reflns_number_gt 6776
_reflns_number_total 8935
_reflns_threshold_expression >2sigma(I)
_cod_data_source_file om5b00687_si_004.cif
_cod_data_source_block yinsf22_0m
_cod_depositor_comments
;
The following automatic conversions were performed:

data item '_symmetry_cell_setting' value 'Orthorhombic' was changed
to 'orthorhombic' in accordance with the
/home/saulius/struct/COD-crude-data/automatic-downloads/DataCite-retrospective/ACS/depositions/lib/dictionaries/cif_core.dic
dictionary named 'cif_core.dic' version 2.4.2 last updated on
2011-04-26.

Automatic conversion script
Id: cif_fix_values 6909 2019-04-08 15:41:33Z antanas 
;
_cod_original_sg_symbol_H-M 'P2(1)2(1)2(1) '
_cod_database_code 4087902

loop_
_symmetry_equiv_pos_as_xyz
'x, y, z'
'-x+1/2, -y, z+1/2'
'x+1/2, -y+1/2, -z'
'-x, y+1/2, -z+1/2'

loop_
_atom_site_label
_atom_site_type_symbol
_atom_site_fract_x
_atom_site_fract_y
_atom_site_fract_z
_atom_site_U_iso_or_equiv
_atom_site_adp_type
_atom_site_occupancy
_atom_site_symmetry_multiplicity
_atom_site_calc_flag
_atom_site_refinement_flags
Pd1 Pd 0.60683(3) 0.54782(2) 0.843322(6) 0.03513(7) Uani 1 1 d .
P1 P 0.81922(10) 0.50583(10) 0.87218(2) 0.0486(3) Uani 1 1 d .
P2 P 0.41827(10) 0.60015(9) 0.80838(2) 0.0418(2) Uani 1 1 d .
P3 P 0.45525(9) 0.57721(9) 0.88748(2) 0.0335(2) Uani 1 1 d .
O1 O 0.2948(2) 0.5685(2) 0.88254(5) 0.0450(6) Uani 1 1 d .
O2 O 0.5028(2) 0.4818(2) 0.91656(6) 0.0420(6) Uani 1 1 d .
C1 C 0.9507(4) 0.6318(5) 0.86423(10) 0.0709(14) Uani 1 1 d .
H1A H 1.0449 0.6042 0.8718 0.085 Uiso 1 1 calc R
H1B H 0.9574 0.6449 0.8409 0.085 Uiso 1 1 calc R
C2 C 0.9140(6) 0.7569(4) 0.88036(12) 0.0912(16) Uani 1 1 d .
H2A H 0.9864 0.8186 0.8749 0.137 Uiso 1 1 calc R
H2B H 0.9109 0.7457 0.9036 0.137 Uiso 1 1 calc R
H2C H 0.8214 0.7856 0.8728 0.137 Uiso 1 1 calc R
C3 C 0.9088(5) 0.3633(5) 0.85734(10) 0.0797(15) Uani 1 1 d .
H3A H 0.9310 0.3735 0.8344 0.096 Uiso 1 1 calc R
H3B H 0.9992 0.3521 0.8689 0.096 Uiso 1 1 calc R
C4 C 0.8158(7) 0.2459(5) 0.86186(15) 0.133(3) Uani 1 1 d .
H4A H 0.8671 0.1729 0.8541 0.200 Uiso 1 1 calc R
H4B H 0.7275 0.2555 0.8498 0.200 Uiso 1 1 calc R
H4C H 0.7939 0.2353 0.8846 0.200 Uiso 1 1 calc R
C5 C 0.8244(4) 0.4866(4) 0.91661(8) 0.0491(10) Uani 1 1 d .
H5A H 0.7854 0.5628 0.9265 0.059 Uiso 1 1 calc R
H5B H 0.7612 0.4169 0.9225 0.059 Uiso 1 1 calc R
C6 C 0.9736(4) 0.4614(5) 0.93126(9) 0.0685(12) Uani 1 1 d .
H6A H 0.9651 0.4525 0.9545 0.103 Uiso 1 1 calc R
H6B H 1.0367 0.5312 0.9263 0.103 Uiso 1 1 calc R
H6C H 1.0127 0.3849 0.9222 0.103 Uiso 1 1 calc R
C7 C 0.2754(4) 0.4839(4) 0.80910(9) 0.0611(12) Uani 1 1 d .
H7A H 0.2330 0.4818 0.8307 0.073 Uiso 1 1 calc R
H7B H 0.2004 0.5091 0.7939 0.073 Uiso 1 1 calc R
C8 C 0.3272(6) 0.3541(4) 0.80040(12) 0.0997(19) Uani 1 1 d .
H8A H 0.2476 0.2958 0.8012 0.150 Uiso 1 1 calc R
H8B H 0.4001 0.3279 0.8156 0.150 Uiso 1 1 calc R
H8C H 0.3672 0.3552 0.7788 0.150 Uiso 1 1 calc R
C9 C 0.3289(5) 0.7500(4) 0.81641(10) 0.0628(12) Uani 1 1 d .
H9A H 0.2493 0.7603 0.8012 0.075 Uiso 1 1 calc R
H9B H 0.2889 0.7485 0.8383 0.075 Uiso 1 1 calc R
C10 C 0.4313(6) 0.8636(4) 0.81324(12) 0.0958(18) Uani 1 1 d .
H10A H 0.3791 0.9405 0.8175 0.144 Uiso 1 1 calc R
H10B H 0.4703 0.8662 0.7916 0.144 Uiso 1 1 calc R
H10C H 0.5088 0.8552 0.8287 0.144 Uiso 1 1 calc R
C11 C 0.4688(4) 0.6121(4) 0.76556(9) 0.0654(12) Uani 1 1 d .
H11A H 0.5441 0.6756 0.7636 0.079 Uiso 1 1 calc R
H11B H 0.5102 0.5316 0.7589 0.079 Uiso 1 1 calc R
C12 C 0.3477(5) 0.6457(5) 0.74153(10) 0.0879(16) Uani 1 1 d .
H12A H 0.3864 0.6492 0.7198 0.132 Uiso 1 1 calc R
H12B H 0.3076 0.7268 0.7472 0.132 Uiso 1 1 calc R
H12C H 0.2735 0.5823 0.7425 0.132 Uiso 1 1 calc R
C21 C 0.7338(4) 0.5169(3) 0.80381(9) 0.0469(10) Uani 1 1 d .
C22 C 0.8063(4) 0.4920(3) 0.78052(9) 0.0430(9) Uani 1 1 d .
C23 C 0.8915(4) 0.4657(3) 0.75214(7) 0.0423(8) Uani 1 1 d .
C24 C 0.9850(4) 0.3635(4) 0.75096(10) 0.0580(11) Uani 1 1 d .
H24A H 0.9909 0.3090 0.7687 0.070 Uiso 1 1 calc R
C25 C 1.0694(5) 0.3413(5) 0.72394(12) 0.0757(14) Uani 1 1 d .
H25A H 1.1325 0.2728 0.7237 0.091 Uiso 1 1 calc R
C26 C 1.0606(6) 0.4196(6) 0.69756(12) 0.0947(19) Uani 1 1 d .
H26A H 1.1186 0.4051 0.6794 0.114 Uiso 1 1 calc R
C27 C 0.9668(6) 0.5187(6) 0.69789(11) 0.0966(18) Uani 1 1 d .
H27A H 0.9596 0.5714 0.6798 0.116 Uiso 1 1 calc R
C28 C 0.8829(5) 0.5413(4) 0.72473(8) 0.0658(11) Uani 1 1 d .
H28A H 0.8186 0.6091 0.7245 0.079 Uiso 1 1 calc R
C31 C 0.4999(4) 0.7334(3) 0.90396(9) 0.0450(10) Uani 1 1 d .
H31A H 0.6028 0.7347 0.9086 0.054 Uiso 1 1 calc R
H31B H 0.4823 0.7956 0.8870 0.054 Uiso 1 1 calc R
C32 C 0.4227(4) 0.7764(3) 0.93390(9) 0.0439(9) Uani 1 1 d .
C33 C 0.2768(5) 0.7935(4) 0.93476(12) 0.0681(13) Uani 1 1 d .
H33A H 0.2226 0.7765 0.9162 0.082 Uiso 1 1 calc R
C34 C 0.2060(6) 0.8362(5) 0.96301(17) 0.101(2) Uani 1 1 d .
H34A H 0.1062 0.8469 0.9634 0.121 Uiso 1 1 calc R
C35 C 0.2875(9) 0.8613(5) 0.98962(16) 0.104(2) Uani 1 1 d .
H35A H 0.2418 0.8900 1.0084 0.125 Uiso 1 1 calc R
C36 C 0.4294(9) 0.8467(5) 0.99001(14) 0.104(2) Uani 1 1 d .
H36A H 0.4823 0.8648 1.0087 0.125 Uiso 1 1 calc R
C37 C 0.4979(6) 0.8041(4) 0.96213(11) 0.0719(13) Uani 1 1 d .
H37A H 0.5977 0.7937 0.9624 0.086 Uiso 1 1 calc R
C38 C 0.4022(4) 0.4128(3) 0.93680(8) 0.0453(9) Uani 1 1 d .
H38A H 0.3035 0.4299 0.9293 0.054 Uiso 1 1 calc R
C39 C 0.4184(4) 0.4594(4) 0.97146(8) 0.0576(10) Uani 1 1 d .
H39A H 0.3919 0.5483 0.9724 0.069 Uiso 1 1 calc R
H39B H 0.5191 0.4525 0.9779 0.069 Uiso 1 1 calc R
C40 C 0.3264(5) 0.3864(5) 0.99557(11) 0.0750(14) Uani 1 1 d .
H40A H 0.2250 0.4010 0.9898 0.090 Uiso 1 1 calc R
C41 C 0.3546(5) 0.2470(5) 0.99247(12) 0.0828(16) Uani 1 1 d .
H41A H 0.2884 0.2012 1.0066 0.099 Uiso 1 1 calc R
H41B H 0.4523 0.2290 0.9997 0.099 Uiso 1 1 calc R
C42 C 0.3362(5) 0.2006(4) 0.95769(12) 0.0844(16) Uani 1 1 d .
H42A H 0.2361 0.2112 0.9512 0.101 Uiso 1 1 calc R
H42B H 0.3586 0.1108 0.9568 0.101 Uiso 1 1 calc R
C43 C 0.4330(4) 0.2712(3) 0.93364(10) 0.0536(11) Uani 1 1 d .
H43A H 0.5328 0.2582 0.9409 0.064 Uiso 1 1 calc R
C44 C 0.3474(6) 0.4335(6) 1.03010(11) 0.115(2) Uani 1 1 d .
H44A H 0.2876 0.3852 1.0446 0.172 Uiso 1 1 calc R
H44B H 0.3209 0.5214 1.0313 0.172 Uiso 1 1 calc R
H44C H 0.4470 0.4239 1.0362 0.172 Uiso 1 1 calc R
C45 C 0.4245(5) 0.2211(4) 0.89886(11) 0.0695(13) Uani 1 1 d .
H45A H 0.4816 0.2788 0.8853 0.083 Uiso 1 1 calc R
C46 C 0.2736(6) 0.2203(5) 0.88511(14) 0.1011(19) Uani 1 1 d .
H46A H 0.2326 0.3037 0.8869 0.152 Uiso 1 1 calc R
H46B H 0.2152 0.1612 0.8971 0.152 Uiso 1 1 calc R
H46C H 0.2768 0.1956 0.8626 0.152 Uiso 1 1 calc R
C47 C 0.4938(7) 0.0892(4) 0.89575(14) 0.119(2) Uani 1 1 d .
H47A H 0.5905 0.0918 0.9042 0.178 Uiso 1 1 calc R
H47B H 0.4964 0.0648 0.8732 0.178 Uiso 1 1 calc R
H47C H 0.4379 0.0287 0.9079 0.178 Uiso 1 1 calc R

loop_
_atom_site_aniso_label
_atom_site_aniso_U_11
_atom_site_aniso_U_22
_atom_site_aniso_U_33
_atom_site_aniso_U_23
_atom_site_aniso_U_13
_atom_site_aniso_U_12
Pd1 0.02639(11) 0.04478(14) 0.03421(12) -0.00078(13) 0.00039(14) 0.00529(13)
P1 0.0276(5) 0.0796(8) 0.0386(5) 0.0051(5) 0.0008(5) 0.0128(4)
P2 0.0333(5) 0.0512(6) 0.0410(5) -0.0026(4) -0.0061(5) 0.0062(4)
P3 0.0264(4) 0.0345(6) 0.0396(5) 0.0021(4) 0.0028(4) 0.0033(4)
O1 0.0290(12) 0.0556(17) 0.0505(15) 0.0030(13) 0.0003(12) 0.0065(12)
O2 0.0274(11) 0.0461(15) 0.0526(15) 0.0137(12) -0.0015(11) 0.0003(10)
C1 0.028(2) 0.131(4) 0.053(3) 0.024(3) -0.009(2) -0.014(2)
C2 0.078(4) 0.097(4) 0.099(4) 0.028(3) -0.007(4) -0.034(3)
C3 0.062(3) 0.128(4) 0.048(2) 0.005(3) 0.001(3) 0.051(3)
C4 0.143(6) 0.088(4) 0.168(7) -0.014(4) 0.045(5) 0.040(4)
C5 0.0397(19) 0.074(3) 0.0338(19) 0.0080(18) 0.0011(18) 0.0055(19)
C6 0.044(2) 0.117(4) 0.045(2) 0.015(3) -0.010(2) 0.012(3)
C7 0.049(2) 0.079(3) 0.055(2) -0.012(2) -0.013(2) -0.009(2)
C8 0.126(5) 0.071(4) 0.102(4) -0.018(3) -0.022(4) -0.019(3)
C9 0.068(3) 0.066(3) 0.054(3) -0.004(2) -0.017(2) 0.028(2)
C10 0.139(5) 0.059(3) 0.089(4) 0.006(3) -0.018(4) 0.004(3)
C11 0.057(3) 0.091(3) 0.047(3) 0.000(2) -0.009(2) 0.010(2)
C12 0.087(4) 0.124(4) 0.052(3) 0.009(3) -0.027(3) 0.022(3)
C21 0.040(2) 0.060(3) 0.041(2) 0.0000(19) -0.0058(19) 0.0075(18)
C22 0.0342(19) 0.054(3) 0.040(2) -0.0015(17) -0.0028(19) 0.0034(16)
C23 0.0424(18) 0.048(2) 0.0361(16) -0.0078(17) 0.0013(19) -0.005(2)
C24 0.061(3) 0.064(3) 0.048(2) -0.004(2) 0.005(2) 0.010(2)
C25 0.057(3) 0.093(4) 0.078(3) -0.033(3) 0.007(3) 0.014(3)
C26 0.094(4) 0.126(5) 0.064(3) -0.032(3) 0.040(3) -0.028(4)
C27 0.135(5) 0.103(4) 0.051(3) 0.005(3) 0.034(3) -0.018(4)
C28 0.082(3) 0.068(3) 0.047(2) 0.009(2) 0.016(2) 0.008(3)
C31 0.042(2) 0.040(2) 0.053(2) -0.0021(18) 0.006(2) 0.0022(17)
C32 0.054(3) 0.028(2) 0.049(2) 0.0002(16) 0.006(2) -0.0019(17)
C33 0.057(3) 0.062(3) 0.085(3) -0.017(3) 0.015(3) 0.005(2)
C34 0.074(4) 0.083(4) 0.146(6) -0.031(4) 0.055(4) -0.009(3)
C35 0.151(7) 0.071(4) 0.090(5) -0.013(4) 0.049(5) -0.008(4)
C36 0.178(8) 0.076(4) 0.060(3) -0.012(3) 0.000(4) 0.006(4)
C37 0.093(4) 0.061(3) 0.061(3) -0.007(2) -0.003(3) 0.012(3)
C38 0.0332(17) 0.045(2) 0.058(2) 0.0177(16) 0.007(2) -0.0006(18)
C39 0.055(2) 0.061(2) 0.057(2) 0.015(2) 0.009(2) 0.002(2)
C40 0.059(3) 0.100(4) 0.066(3) 0.033(3) 0.007(3) -0.007(3)
C41 0.067(3) 0.094(4) 0.087(4) 0.052(3) 0.005(3) -0.012(3)
C42 0.086(4) 0.063(3) 0.104(4) 0.041(3) -0.002(3) -0.012(3)
C43 0.047(3) 0.043(2) 0.071(3) 0.019(2) -0.005(2) 0.0031(17)
C44 0.120(5) 0.165(5) 0.060(3) 0.018(4) 0.029(3) -0.014(4)
C45 0.075(4) 0.043(3) 0.090(3) 0.003(2) -0.003(3) 0.000(2)
C46 0.092(4) 0.105(4) 0.106(5) -0.008(3) -0.032(4) -0.009(3)
C47 0.167(6) 0.050(3) 0.140(5) -0.016(3) 0.010(5) 0.019(3)

loop_
_atom_type_symbol
_atom_type_description
_atom_type_scat_dispersion_real
_atom_type_scat_dispersion_imag
_atom_type_scat_source
C C 0.0033 0.0016 'International Tables Vol C Tables 4.2.6.8 and 6.1.1.4'
H H 0.0000 0.0000 'International Tables Vol C Tables 4.2.6.8 and 6.1.1.4'
O O 0.0106 0.0060 'International Tables Vol C Tables 4.2.6.8 and 6.1.1.4'
P P 0.1023 0.0942 'International Tables Vol C Tables 4.2.6.8 and 6.1.1.4'
Pd Pd -0.9988 1.0072 'International Tables Vol C Tables 4.2.6.8 and 6.1.1.4'

loop_
_geom_angle_atom_site_label_1
_geom_angle_atom_site_label_2
_geom_angle_atom_site_label_3
_geom_angle
C21 Pd1 P3 177.63(11)
C21 Pd1 P2 88.84(10)
P3 Pd1 P2 89.80(3)
C21 Pd1 P1 83.55(10)
P3 Pd1 P1 97.95(3)
P2 Pd1 P1 171.38(4)
C3 P1 C1 103.7(2)
C3 P1 C5 103.23(18)
C1 P1 C5 103.87(18)
C3 P1 Pd1 111.69(16)
C1 P1 Pd1 109.32(13)
C5 P1 Pd1 123.13(12)
C7 P2 C9 104.8(2)
C7 P2 C11 104.51(19)
C9 P2 C11 103.4(2)
C7 P2 Pd1 112.25(13)
C9 P2 Pd1 115.92(14)
C11 P2 Pd1 114.75(13)
O1 P3 O2 109.25(13)
O1 P3 C31 109.19(16)
O2 P3 C31 103.07(15)
O1 P3 Pd1 119.05(10)
O2 P3 Pd1 109.19(9)
C31 P3 Pd1 105.88(12)
C38 O2 P3 124.13(19)
C2 C1 P1 113.9(3)
C2 C1 H1A 108.8
P1 C1 H1A 108.8
C2 C1 H1B 108.8
P1 C1 H1B 108.8
H1A C1 H1B 107.7
C1 C2 H2A 109.5
C1 C2 H2B 109.5
H2A C2 H2B 109.5
C1 C2 H2C 109.5
H2A C2 H2C 109.5
H2B C2 H2C 109.5
C4 C3 P1 112.0(3)
C4 C3 H3A 109.2
P1 C3 H3A 109.2
C4 C3 H3B 109.2
P1 C3 H3B 109.2
H3A C3 H3B 107.9
C3 C4 H4A 109.5
C3 C4 H4B 109.5
H4A C4 H4B 109.5
C3 C4 H4C 109.5
H4A C4 H4C 109.5
H4B C4 H4C 109.5
C6 C5 P1 115.7(2)
C6 C5 H5A 108.4
P1 C5 H5A 108.4
C6 C5 H5B 108.4
P1 C5 H5B 108.4
H5A C5 H5B 107.4
C5 C6 H6A 109.5
C5 C6 H6B 109.5
H6A C6 H6B 109.5
C5 C6 H6C 109.5
H6A C6 H6C 109.5
H6B C6 H6C 109.5
C8 C7 P2 112.6(3)
C8 C7 H7A 109.1
P2 C7 H7A 109.1
C8 C7 H7B 109.1
P2 C7 H7B 109.1
H7A C7 H7B 107.8
C7 C8 H8A 109.5
C7 C8 H8B 109.5
H8A C8 H8B 109.5
C7 C8 H8C 109.5
H8A C8 H8C 109.5
H8B C8 H8C 109.5
C10 C9 P2 112.6(3)
C10 C9 H9A 109.1
P2 C9 H9A 109.1
C10 C9 H9B 109.1
P2 C9 H9B 109.1
H9A C9 H9B 107.8
C9 C10 H10A 109.5
C9 C10 H10B 109.5
H10A C10 H10B 109.5
C9 C10 H10C 109.5
H10A C10 H10C 109.5
H10B C10 H10C 109.5
C12 C11 P2 116.7(3)
C12 C11 H11A 108.1
P2 C11 H11A 108.1
C12 C11 H11B 108.1
P2 C11 H11B 108.1
H11A C11 H11B 107.3
C11 C12 H12A 109.5
C11 C12 H12B 109.5
H12A C12 H12B 109.5
C11 C12 H12C 109.5
H12A C12 H12C 109.5
H12B C12 H12C 109.5
C22 C21 Pd1 176.5(3)
C21 C22 C23 178.2(4)
C28 C23 C24 117.2(3)
C28 C23 C22 121.2(4)
C24 C23 C22 121.5(3)
C25 C24 C23 121.0(4)
C25 C24 H24A 119.5
C23 C24 H24A 119.5
C26 C25 C24 120.2(5)
C26 C25 H25A 119.9
C24 C25 H25A 119.9
C27 C26 C25 119.7(5)
C27 C26 H26A 120.1
C25 C26 H26A 120.1
C26 C27 C28 120.3(5)
C26 C27 H27A 119.8
C28 C27 H27A 119.8
C27 C28 C23 121.5(4)
C27 C28 H28A 119.3
C23 C28 H28A 119.3
C32 C31 P3 118.1(3)
C32 C31 H31A 107.8
P3 C31 H31A 107.8
C32 C31 H31B 107.8
P3 C31 H31B 107.8
H31A C31 H31B 107.1
C33 C32 C37 116.7(4)
C33 C32 C31 122.4(4)
C37 C32 C31 120.9(4)
C32 C33 C34 121.7(5)
C32 C33 H33A 119.2
C34 C33 H33A 119.2
C35 C34 C33 118.0(5)
C35 C34 H34A 121.0
C33 C34 H34A 121.0
C36 C35 C34 122.7(6)
C36 C35 H35A 118.6
C34 C35 H35A 118.6
C35 C36 C37 118.9(6)
C35 C36 H36A 120.6
C37 C36 H36A 120.6
C32 C37 C36 122.1(5)
C32 C37 H37A 119.0
C36 C37 H37A 119.0
O2 C38 C39 108.2(3)
O2 C38 C43 108.9(3)
C39 C38 C43 112.3(3)
O2 C38 H38A 109.1
C39 C38 H38A 109.1
C43 C38 H38A 109.1
C38 C39 C40 113.1(3)
C38 C39 H39A 109.0
C40 C39 H39A 109.0
C38 C39 H39B 109.0
C40 C39 H39B 109.0
H39A C39 H39B 107.8
C41 C40 C44 112.3(4)
C41 C40 C39 110.2(4)
C44 C40 C39 111.8(4)
C41 C40 H40A 107.4
C44 C40 H40A 107.4
C39 C40 H40A 107.4
C40 C41 C42 112.1(4)
C40 C41 H41A 109.2
C42 C41 H41A 109.2
C40 C41 H41B 109.2
C42 C41 H41B 109.2
H41A C41 H41B 107.9
C41 C42 C43 112.6(4)
C41 C42 H42A 109.1
C43 C42 H42A 109.1
C41 C42 H42B 109.1
C43 C42 H42B 109.1
H42A C42 H42B 107.8
C45 C43 C38 114.2(3)
C45 C43 C42 113.9(4)
C38 C43 C42 108.3(3)
C45 C43 H43A 106.6
C38 C43 H43A 106.6
C42 C43 H43A 106.6
C40 C44 H44A 109.5
C40 C44 H44B 109.5
H44A C44 H44B 109.5
C40 C44 H44C 109.5
H44A C44 H44C 109.5
H44B C44 H44C 109.5
C46 C45 C43 113.6(4)
C46 C45 C47 110.6(4)
C43 C45 C47 111.7(4)
C46 C45 H45A 106.8
C43 C45 H45A 106.8
C47 C45 H45A 106.8
C45 C46 H46A 109.5
C45 C46 H46B 109.5
H46A C46 H46B 109.5
C45 C46 H46C 109.5
H46A C46 H46C 109.5
H46B C46 H46C 109.5
C45 C47 H47A 109.5
C45 C47 H47B 109.5
H47A C47 H47B 109.5
C45 C47 H47C 109.5
H47A C47 H47C 109.5
H47B C47 H47C 109.5

loop_
_geom_bond_atom_site_label_1
_geom_bond_atom_site_label_2
_geom_bond_distance
Pd1 C21 2.028(4)
Pd1 P3 2.3116(9)
Pd1 P2 2.3238(9)
Pd1 P1 2.3357(10)
P1 C3 1.821(4)
P1 C1 1.830(4)
P1 C5 1.834(3)
P2 C7 1.803(4)
P2 C9 1.814(4)
P2 C11 1.822(4)
P3 O1 1.500(2)
P3 O2 1.621(2)
P3 C31 1.828(3)
O2 C38 1.444(4)
C1 C2 1.514(6)
C1 H1A 0.9700
C1 H1B 0.9700
C2 H2A 0.9600
C2 H2B 0.9600
C2 H2C 0.9600
C3 C4 1.518(7)
C3 H3A 0.9700
C3 H3B 0.9700
C4 H4A 0.9600
C4 H4B 0.9600
C4 H4C 0.9600
C5 C6 1.528(5)
C5 H5A 0.9700
C5 H5B 0.9700
C6 H6A 0.9600
C6 H6B 0.9600
C6 H6C 0.9600
C7 C8 1.493(6)
C7 H7A 0.9700
C7 H7B 0.9700
C8 H8A 0.9600
C8 H8B 0.9600
C8 H8C 0.9600
C9 C10 1.533(6)
C9 H9A 0.9700
C9 H9B 0.9700
C10 H10A 0.9600
C10 H10B 0.9600
C10 H10C 0.9600
C11 C12 1.533(5)
C11 H11A 0.9700
C11 H11B 0.9700
C12 H12A 0.9600
C12 H12B 0.9600
C12 H12C 0.9600
C21 C22 1.197(4)
C22 C23 1.433(4)
C23 C28 1.381(4)
C23 C24 1.382(5)
C24 C25 1.376(5)
C24 H24A 0.9300
C25 C26 1.363(6)
C25 H25A 0.9300
C26 C27 1.358(7)
C26 H26A 0.9300
C27 C28 1.368(6)
C27 H27A 0.9300
C28 H28A 0.9300
C31 C32 1.491(5)
C31 H31A 0.9700
C31 H31B 0.9700
C32 C33 1.362(6)
C32 C37 1.382(5)
C33 C34 1.405(6)
C33 H33A 0.9300
C34 C35 1.353(8)
C34 H34A 0.9300
C35 C36 1.321(8)
C35 H35A 0.9300
C36 C37 1.383(7)
C36 H36A 0.9300
C37 H37A 0.9300
C38 C39 1.512(5)
C38 C43 1.525(5)
C38 H38A 0.9800
C39 C40 1.515(5)
C39 H39A 0.9700
C39 H39B 0.9700
C40 C41 1.498(6)
C40 C44 1.514(6)
C40 H40A 0.9800
C41 C42 1.518(6)
C41 H41A 0.9700
C41 H41B 0.9700
C42 C43 1.526(5)
C42 H42A 0.9700
C42 H42B 0.9700
C43 C45 1.523(6)
C43 H43A 0.9800
C44 H44A 0.9600
C44 H44B 0.9600
C44 H44C 0.9600
C45 C46 1.505(6)
C45 C47 1.536(5)
C45 H45A 0.9800
C46 H46A 0.9600
C46 H46B 0.9600
C46 H46C 0.9600
C47 H47A 0.9600
C47 H47B 0.9600
C47 H47C 0.9600

loop_
_geom_torsion_atom_site_label_1
_geom_torsion_atom_site_label_2
_geom_torsion_atom_site_label_3
_geom_torsion_atom_site_label_4
_geom_torsion
C21 Pd1 P1 C3 -47.7(2)
P3 Pd1 P1 C3 130.47(18)
P2 Pd1 P1 C3 -75.8(3)
C21 Pd1 P1 C1 66.6(2)
P3 Pd1 P1 C1 -115.30(17)
P2 Pd1 P1 C1 38.5(3)
C21 Pd1 P1 C5 -171.3(2)
P3 Pd1 P1 C5 6.85(17)
P2 Pd1 P1 C5 160.6(3)
C21 Pd1 P2 C7 111.28(18)
P3 Pd1 P2 C7 -66.78(14)
P1 Pd1 P2 C7 139.2(3)
C21 Pd1 P2 C9 -128.4(2)
P3 Pd1 P2 C9 53.58(17)
P1 Pd1 P2 C9 -100.4(3)
C21 Pd1 P2 C11 -7.8(2)
P3 Pd1 P2 C11 174.09(17)
P1 Pd1 P2 C11 20.1(3)
C21 Pd1 P3 O1 -33(3)
P2 Pd1 P3 O1 22.23(13)
P1 Pd1 P3 O1 -161.57(13)
C21 Pd1 P3 O2 94(3)
P2 Pd1 P3 O2 148.58(10)
P1 Pd1 P3 O2 -35.22(10)
C21 Pd1 P3 C31 -156(3)
P2 Pd1 P3 C31 -101.06(13)
P1 Pd1 P3 C31 75.14(13)
O1 P3 O2 C38 -7.2(3)
C31 P3 O2 C38 108.8(3)
Pd1 P3 O2 C38 -138.9(2)
C3 P1 C1 C2 -168.7(3)
C5 P1 C1 C2 -61.1(3)
Pd1 P1 C1 C2 72.0(3)
C1 P1 C3 C4 179.9(4)
C5 P1 C3 C4 71.8(4)
Pd1 P1 C3 C4 -62.5(4)
C3 P1 C5 C6 53.5(4)
C1 P1 C5 C6 -54.5(4)
Pd1 P1 C5 C6 -179.1(3)
C9 P2 C7 C8 175.7(3)
C11 P2 C7 C8 67.3(3)
Pd1 P2 C7 C8 -57.7(3)
C7 P2 C9 C10 -174.0(3)
C11 P2 C9 C10 -64.8(3)
Pd1 P2 C9 C10 61.7(3)
C7 P2 C11 C12 56.3(4)
C9 P2 C11 C12 -53.1(4)
Pd1 P2 C11 C12 179.7(3)
P3 Pd1 C21 C22 -36(7)
P2 Pd1 C21 C22 -91(5)
P1 Pd1 C21 C22 93(5)
Pd1 C21 C22 C23 134(11)
C21 C22 C23 C28 -4(12)
C21 C22 C23 C24 177(100)
C28 C23 C24 C25 2.2(6)
C22 C23 C24 C25 -178.1(4)
C23 C24 C25 C26 -0.8(7)
C24 C25 C26 C27 -0.9(8)
C25 C26 C27 C28 1.0(8)
C26 C27 C28 C23 0.5(8)
C24 C23 C28 C27 -2.1(6)
C22 C23 C28 C27 178.2(4)
O1 P3 C31 C32 53.3(3)
O2 P3 C31 C32 -62.8(3)
Pd1 P3 C31 C32 -177.4(3)
P3 C31 C32 C33 -62.2(5)
P3 C31 C32 C37 119.4(3)
C37 C32 C33 C34 -0.4(6)
C31 C32 C33 C34 -178.9(4)
C32 C33 C34 C35 0.5(8)
C33 C34 C35 C36 -0.3(10)
C34 C35 C36 C37 0.0(10)
C33 C32 C37 C36 0.1(6)
C31 C32 C37 C36 178.6(4)
C35 C36 C37 C32 0.1(8)
P3 O2 C38 C39 -115.7(3)
P3 O2 C38 C43 121.9(3)
O2 C38 C39 C40 -175.4(3)
C43 C38 C39 C40 -55.1(5)
C38 C39 C40 C41 53.2(5)
C38 C39 C40 C44 178.8(4)
C44 C40 C41 C42 -178.9(4)
C39 C40 C41 C42 -53.5(5)
C40 C41 C42 C43 56.9(6)
O2 C38 C43 C45 -57.5(4)
C39 C38 C43 C45 -177.4(4)
O2 C38 C43 C42 174.4(3)
C39 C38 C43 C42 54.5(4)
C41 C42 C43 C45 176.2(4)
C41 C42 C43 C38 -55.6(5)
C38 C43 C45 C46 -69.0(5)
C42 C43 C45 C46 56.1(5)
C38 C43 C45 C47 165.1(4)
C42 C43 C45 C47 -69.8(5)
